data_2235756
loop_
_publ_author_name
'Domski, Gregory J.'
'Hohenboken, Sallie A.'
'Swenson, Dale C.'

_publ_section_title
;
 <i>rac</i>-<i>cis</i>,<i>cis</i>-Dicarbonyldichlorido{1-[2-(diphenylphosphanyl)benzyl]-3-mesitylimidazol-2-ylidene}ruthenium(II)
 dichloromethane monosolvate
;
_journal_coeditor_code BT5975
_journal_issue 8
_journal_name_full 'Acta Crystallographica Section E'
_journal_page_first m1121
_journal_paper_doi 10.1107/S1600536812032515
_journal_volume 68
_journal_year 2012
_chemical_formula_iupac '[Ru Cl2 (C31 H29 N2 P) (C O)2], C H2 Cl2'
_chemical_formula_moiety 'C33 H29 Cl2 N2 O2 P Ru, C H2 Cl2'
_chemical_formula_sum 'C34 H31 Cl4 N2 O2 P Ru'
_chemical_formula_weight 773.45
_chemical_name_systematic
;
<i>rac</i>-<i>cis</i>,<i>cis</i>-Dicarbonyldichlorido{1-[2-
(diphenylphosphanyl)benzyl]-3-mesitylimidazol-2-ylidene}ruthenium(II)
dichloromethane monosolvate
;
_space_group_IT_number 15
_symmetry_cell_setting monoclinic
_symmetry_space_group_name_Hall '-C 2yc'
_symmetry_space_group_name_H-M 'C 1 2/c 1'
_atom_sites_solution_hydrogens geom
_atom_sites_solution_primary direct
_atom_sites_solution_secondary difmap
_audit_creation_method SHELXL-97
_cell_angle_alpha 90.00
_cell_angle_beta 111.004(5)
_cell_angle_gamma 90.00
_cell_formula_units_Z 8
_cell_length_a 22.539(3)
_cell_length_b 16.4065(17)
_cell_length_c 19.852(2)
_cell_measurement_reflns_used 15477
_cell_measurement_temperature 190(2)
_cell_measurement_theta_max 27.88
_cell_measurement_theta_min 1.00
_cell_volume 6853.2(14)
_computing_cell_refinement 'SCALEPACK (Otwinowski & Minor, 1997)'
_computing_data_collection 'COLLECT (Nonius, 1997)'
_computing_data_reduction 'DENZO and SCALEPACK (Otwinowski & Minor, 1997)'
_computing_molecular_graphics 'SHELXTL (Sheldrick, 2008)'
_computing_publication_material 'SHELXTL (Sheldrick, 2008)'
_computing_structure_refinement 'SHELXTL (Sheldrick, 2008)'
_computing_structure_solution 'SHELXTL (Sheldrick, 2008)'
_diffrn_ambient_temperature 190(2)
_diffrn_detector_area_resol_mean 9
_diffrn_measured_fraction_theta_full 0.999
_diffrn_measured_fraction_theta_max 0.999
_diffrn_measurement_device_type 'Nonius KappaCCD'
_diffrn_measurement_method 'CCD phi and omega scans'
_diffrn_radiation_monochromator graphite
_diffrn_radiation_source 'fine-focus sealed tube'
_diffrn_radiation_type MoK\a
_diffrn_radiation_wavelength 0.71073
_diffrn_reflns_av_R_equivalents 0.0433
_diffrn_reflns_av_sigmaI/netI 0.0359
_diffrn_reflns_limit_h_max 29
_diffrn_reflns_limit_h_min -29
_diffrn_reflns_limit_k_max 21
_diffrn_reflns_limit_k_min -20
_diffrn_reflns_limit_l_max 25
_diffrn_reflns_limit_l_min -25
_diffrn_reflns_number 53042
_diffrn_reflns_theta_full 27.50
_diffrn_reflns_theta_max 27.50
_diffrn_reflns_theta_min 2.97
_diffrn_standards_number 0
_exptl_absorpt_coefficient_mu 0.849
_exptl_absorpt_correction_T_max 0.8553
_exptl_absorpt_correction_T_min 0.8418
_exptl_absorpt_correction_type multi-scan
_exptl_absorpt_process_details '(SCALEPACK; Otwinowski & Minor, 1997)'
_exptl_crystal_colour yellow
_exptl_crystal_density_diffrn 1.499
_exptl_crystal_density_method 'not measured'
_exptl_crystal_description prism
_exptl_crystal_F_000 3136
_exptl_crystal_size_max 0.21
_exptl_crystal_size_mid 0.20
_exptl_crystal_size_min 0.19
_refine_diff_density_max 0.983
_refine_diff_density_min -0.994
_refine_ls_extinction_method none
_refine_ls_goodness_of_fit_ref 1.077
_refine_ls_hydrogen_treatment constr
_refine_ls_matrix_type full
_refine_ls_number_parameters 402
_refine_ls_number_reflns 7865
_refine_ls_number_restraints 0
_refine_ls_restrained_S_all 1.077
_refine_ls_R_factor_all 0.0568
_refine_ls_R_factor_gt 0.0378
_refine_ls_shift/su_max 0.002
_refine_ls_shift/su_mean 0.000
_refine_ls_structure_factor_coef Fsqd
_refine_ls_weighting_details 'calc w=1/[\s^2^(Fo^2^)+(0.0411P)^2^+13.2763P] where P=(Fo^2^+2Fc^2^)/3'
_refine_ls_weighting_scheme calc
_refine_ls_wR_factor_gt 0.0860
_refine_ls_wR_factor_ref 0.0966
_reflns_number_gt 6109
_reflns_number_total 7865
_reflns_threshold_expression I>2\s(I)
_cod_data_source_file bt5975.cif
_cod_data_source_block I
_cod_original_cell_volume 6853.2(13)
_cod_original_sg_symbol_H-M 'C 2/c'
_cod_database_code 2235756
_cod_database_fobs_code 2235756

loop_
_symmetry_equiv_pos_as_xyz
'x, y, z'
'-x, y, -z+1/2'
'x+1/2, y+1/2, z'
'-x+1/2, y+1/2, -z+1/2'
'-x, -y, -z'
'x, -y, z-1/2'
'-x+1/2, -y+1/2, -z'
'x+1/2, -y+1/2, z-1/2'

loop_
_atom_site_type_symbol
_atom_site_label
_atom_site_fract_x
_atom_site_fract_y
_atom_site_fract_z
_atom_site_U_iso_or_equiv
_atom_site_adp_type
_atom_site_calc_flag
_atom_site_refinement_flags
_atom_site_occupancy
_atom_site_symmetry_multiplicity
Ru Ru1 0.703359(10) 0.039133(12) 0.587686(11) 0.02261(7) Uani d . 1 1
Cl Cl1 0.66435(3) 0.17943(4) 0.58161(4) 0.03120(16) Uani d . 1 1
Cl Cl2 0.68354(4) 0.02104(5) 0.70046(4) 0.03544(17) Uani d . 1 1
C C1 0.72360(14) -0.06922(18) 0.58206(15) 0.0308(6) Uani d . 1 1
O O1 0.73228(12) -0.13645(13) 0.57587(12) 0.0466(6) Uani d . 1 1
C C2 0.61471(14) 0.00921(19) 0.54483(16) 0.0337(6) Uani d . 1 1
O O2 0.56467(11) -0.01302(18) 0.53158(14) 0.0582(7) Uani d . 1 1
C C3 0.71699(12) 0.06780(15) 0.49266(14) 0.0233(5) Uani d . 1 1
N N4 0.68600(11) 0.03936(13) 0.42422(12) 0.0266(5) Uani d . 1 1
C C5 0.70667(14) 0.07903(18) 0.37477(16) 0.0327(6) Uani d . 1 1
H H5 0.6921 0.0699 0.3242 0.039 Uiso calc R 1 1
C C6 0.75093(14) 0.13249(17) 0.41214(15) 0.0298(6) Uani d . 1 1
H H6 0.7740 0.1685 0.3932 0.036 Uiso calc R 1 1
N N7 0.75680(10) 0.12545(13) 0.48352(12) 0.0242(5) Uani d . 1 1
C C8 0.80416(13) 0.17248(16) 0.54067(15) 0.0275(6) Uani d . 1 1
H H8A 0.7871 0.1858 0.5789 0.033 Uiso calc R 1 1
H H8B 0.8129 0.2243 0.5204 0.033 Uiso calc R 1 1
C C11 0.63333(14) -0.01646(19) 0.40064(15) 0.0330(6) Uani d . 1 1
C C12 0.57187(16) 0.0169(2) 0.38096(17) 0.0465(8) Uani d . 1 1
C C13 0.52078(18) -0.0363(3) 0.35720(19) 0.0618(12) Uani d . 1 1
H H13 0.4788 -0.0153 0.3438 0.074 Uiso calc R 1 1
C C14 0.5295(2) -0.1188(3) 0.3527(2) 0.0658(13) Uani d . 1 1
C C15 0.5905(2) -0.1488(2) 0.36929(19) 0.0598(11) Uani d . 1 1
H H15 0.5962 -0.2056 0.3645 0.072 Uiso calc R 1 1
C C16 0.64434(17) -0.0981(2) 0.39303(17) 0.0418(8) Uani d . 1 1
C C17 0.56132(18) 0.1068(3) 0.3862(2) 0.0619(11) Uani d . 1 1
H H17A 0.5163 0.1169 0.3776 0.093 Uiso calc R 1 1
H H17B 0.5735 0.1358 0.3500 0.093 Uiso calc R 1 1
H H17C 0.5873 0.1262 0.4345 0.093 Uiso calc R 1 1
C C18 0.4727(2) -0.1763(4) 0.3289(2) 0.103(2) Uani d . 1 1
H H18A 0.4437 -0.1607 0.2806 0.154 Uiso calc R 1 1
H H18B 0.4503 -0.1729 0.3630 0.154 Uiso calc R 1 1
H H18C 0.4874 -0.2323 0.3276 0.154 Uiso calc R 1 1
C C19 0.7094(2) -0.1301(2) 0.4042(2) 0.0580(10) Uani d . 1 1
H H19A 0.7409 -0.1004 0.4438 0.087 Uiso calc R 1 1
H H19B 0.7186 -0.1226 0.3599 0.087 Uiso calc R 1 1
H H19C 0.7114 -0.1882 0.4161 0.087 Uiso calc R 1 1
P P1 0.81175(3) 0.06515(4) 0.66858(4) 0.02367(15) Uani d . 1 1
C C21 0.87363(12) 0.06917(17) 0.62890(15) 0.0266(6) Uani d . 1 1
C C22 0.86519(13) 0.12488(17) 0.57297(15) 0.0280(6) Uani d . 1 1
C C23 0.91411(14) 0.1368(2) 0.54681(17) 0.0372(7) Uani d . 1 1
H H23 0.9092 0.1761 0.5101 0.045 Uiso calc R 1 1
C C25 0.97763(15) 0.0365(2) 0.62788(19) 0.0442(8) Uani d . 1 1
H H25 1.0156 0.0054 0.6460 0.053 Uiso calc R 1 1
C C24 0.96986(15) 0.0922(2) 0.57349(19) 0.0469(8) Uani d . 1 1
H H24 1.0025 0.1000 0.5544 0.056 Uiso calc R 1 1
C C26 0.93032(14) 0.02579(19) 0.65620(17) 0.0358(7) Uani d . 1 1
H H26 0.9366 -0.0116 0.6947 0.043 Uiso calc R 1 1
C C31 0.82793(14) 0.16048(16) 0.72018(14) 0.0280(6) Uani d . 1 1
C C32 0.88838(17) 0.1950(2) 0.74234(18) 0.0454(8) Uani d . 1 1
H H32 0.9211 0.1686 0.7309 0.055 Uiso calc R 1 1
C C33 0.9013(2) 0.2668(2) 0.7806(2) 0.0579(10) Uani d . 1 1
H H33 0.9428 0.2896 0.7958 0.069 Uiso calc R 1 1
C C34 0.8540(2) 0.3057(2) 0.79685(19) 0.0555(10) Uani d . 1 1
H H34 0.8626 0.3559 0.8224 0.067 Uiso calc R 1 1
C C35 0.79473(19) 0.2724(2) 0.77632(18) 0.0523(9) Uani d . 1 1
H H35 0.7624 0.2993 0.7881 0.063 Uiso calc R 1 1
C C36 0.78110(16) 0.19921(19) 0.73826(16) 0.0388(7) Uani d . 1 1
H H36 0.7399 0.1760 0.7248 0.047 Uiso calc R 1 1
C C41 0.83938(13) -0.01377(17) 0.73767(16) 0.0294(6) Uani d . 1 1
C C42 0.85110(14) -0.09220(18) 0.71899(18) 0.0381(7) Uani d . 1 1
H H42 0.8445 -0.1047 0.6701 0.046 Uiso calc R 1 1
C C43 0.87236(15) -0.1522(2) 0.7712(2) 0.0453(8) Uani d . 1 1
H H43 0.8802 -0.2057 0.7581 0.054 Uiso calc R 1 1
C C44 0.88213(15) -0.1345(2) 0.8424(2) 0.0479(9) Uani d . 1 1
H H44 0.8973 -0.1756 0.8782 0.057 Uiso calc R 1 1
C C45 0.87005(15) -0.0579(2) 0.86169(18) 0.0440(8) Uani d . 1 1
H H45 0.8765 -0.0460 0.9107 0.053 Uiso calc R 1 1
C C46 0.84819(14) 0.0031(2) 0.80915(17) 0.0352(7) Uani d . 1 1
H H46 0.8394 0.0560 0.8225 0.042 Uiso calc R 1 1
C C51 0.8875(3) -0.2190(4) 0.4700(3) 0.1036(19) Uani d . 1 1
H H51B 0.8585 -0.2558 0.4830 0.124 Uiso calc R 1 1
H H51A 0.8671 -0.2054 0.4182 0.124 Uiso calc R 1 1
Cl Cl12 0.89756(8) -0.12965(10) 0.52043(9) 0.1097(5) Uani d . 1 1
Cl Cl11 0.95810(9) -0.27001(8) 0.48306(7) 0.0993(5) Uani d . 1 1

loop_
_atom_site_aniso_label
_atom_site_aniso_U_11
_atom_site_aniso_U_22
_atom_site_aniso_U_33
_atom_site_aniso_U_12
_atom_site_aniso_U_13
_atom_site_aniso_U_23
Ru1 0.02264(11) 0.02248(11) 0.02245(12) -0.00064(8) 0.00778(9) 0.00257(8)
Cl1 0.0356(4) 0.0259(3) 0.0350(4) 0.0041(3) 0.0161(3) 0.0041(3)
Cl2 0.0377(4) 0.0426(4) 0.0292(4) -0.0005(3) 0.0158(3) 0.0074(3)
C1 0.0334(15) 0.0323(16) 0.0241(15) -0.0065(12) 0.0069(12) 0.0018(12)
O1 0.0576(15) 0.0300(12) 0.0451(14) 0.0001(10) 0.0099(12) -0.0012(10)
C2 0.0309(16) 0.0417(17) 0.0277(16) -0.0002(13) 0.0094(13) 0.0029(13)
O2 0.0288(13) 0.096(2) 0.0461(15) -0.0127(13) 0.0087(11) 0.0031(14)
C3 0.0234(13) 0.0207(12) 0.0259(14) 0.0016(10) 0.0089(11) 0.0030(10)
N4 0.0280(12) 0.0290(12) 0.0216(12) -0.0029(10) 0.0074(10) -0.0017(9)
C5 0.0377(16) 0.0375(16) 0.0241(15) -0.0016(13) 0.0125(13) 0.0006(12)
C6 0.0351(15) 0.0328(15) 0.0253(14) -0.0002(12) 0.0156(12) 0.0035(12)
N7 0.0271(11) 0.0227(11) 0.0233(12) -0.0012(9) 0.0094(9) 0.0001(9)
C8 0.0311(14) 0.0266(13) 0.0260(14) -0.0046(11) 0.0119(12) -0.0007(11)
C11 0.0314(15) 0.0433(17) 0.0218(14) -0.0114(13) 0.0066(12) -0.0024(12)
C12 0.0356(17) 0.074(2) 0.0263(16) -0.0062(17) 0.0067(14) 0.0025(16)
C13 0.0363(19) 0.111(4) 0.0307(19) -0.022(2) 0.0034(15) -0.002(2)
C14 0.059(3) 0.106(4) 0.0304(19) -0.047(3) 0.0138(18) -0.014(2)
C15 0.092(3) 0.052(2) 0.040(2) -0.037(2) 0.028(2) -0.0159(17)
C16 0.057(2) 0.0421(18) 0.0282(16) -0.0172(16) 0.0176(15) -0.0090(13)
C17 0.049(2) 0.078(3) 0.053(2) 0.025(2) 0.0124(19) 0.018(2)
C18 0.090(4) 0.160(5) 0.053(3) -0.092(4) 0.019(3) -0.020(3)
C19 0.084(3) 0.0394(19) 0.061(2) 0.0014(19) 0.038(2) -0.0089(17)
P1 0.0234(3) 0.0244(3) 0.0224(3) 0.0005(3) 0.0072(3) 0.0008(3)
C21 0.0225(13) 0.0288(13) 0.0284(14) -0.0017(11) 0.0091(11) -0.0027(11)
C22 0.0267(14) 0.0310(14) 0.0264(14) -0.0073(11) 0.0095(12) -0.0070(11)
C23 0.0326(16) 0.0475(18) 0.0337(17) -0.0091(13) 0.0144(14) -0.0021(14)
C25 0.0243(15) 0.059(2) 0.048(2) 0.0048(14) 0.0111(14) -0.0013(16)
C24 0.0290(16) 0.069(2) 0.048(2) -0.0061(16) 0.0198(15) -0.0029(18)
C26 0.0287(15) 0.0429(17) 0.0345(17) 0.0016(13) 0.0098(13) 0.0002(13)
C31 0.0356(15) 0.0262(14) 0.0198(13) -0.0006(11) 0.0071(12) 0.0006(11)
C32 0.049(2) 0.0439(19) 0.044(2) -0.0121(16) 0.0175(16) -0.0131(15)
C33 0.070(3) 0.052(2) 0.052(2) -0.030(2) 0.022(2) -0.0216(18)
C34 0.089(3) 0.0314(17) 0.0350(19) -0.0025(18) 0.008(2) -0.0074(14)
C35 0.066(2) 0.048(2) 0.0330(18) 0.0184(18) 0.0063(17) -0.0109(15)
C36 0.0393(17) 0.0433(18) 0.0292(16) 0.0057(14) 0.0067(14) -0.0062(13)
C41 0.0200(13) 0.0308(14) 0.0340(16) 0.0006(11) 0.0056(12) 0.0060(12)
C42 0.0335(16) 0.0335(16) 0.0408(18) 0.0033(13) 0.0056(14) 0.0076(13)
C43 0.0368(18) 0.0343(17) 0.057(2) 0.0075(14) 0.0080(16) 0.0144(15)
C44 0.0339(17) 0.050(2) 0.057(2) 0.0072(15) 0.0137(16) 0.0301(17)
C45 0.0353(17) 0.060(2) 0.0353(18) -0.0006(15) 0.0111(14) 0.0189(16)
C46 0.0306(15) 0.0409(17) 0.0345(17) -0.0001(13) 0.0121(13) 0.0073(13)
C51 0.110(5) 0.108(4) 0.095(4) -0.045(4) 0.038(4) -0.044(3)
Cl12 0.1207(12) 0.1043(11) 0.1156(12) -0.0406(9) 0.0562(10) -0.0495(9)
Cl11 0.1521(14) 0.0775(8) 0.0702(8) -0.0089(9) 0.0423(9) 0.0073(6)

loop_
_atom_type_symbol
_atom_type_description
_atom_type_scat_dispersion_real
_atom_type_scat_dispersion_imag
_atom_type_scat_source
C C 0.0033 0.0016 'International Tables Vol C Tables 4.2.6.8 and 6.1.1.4'
H H 0.0000 0.0000 'International Tables Vol C Tables 4.2.6.8 and 6.1.1.4'
N N 0.0061 0.0033 'International Tables Vol C Tables 4.2.6.8 and 6.1.1.4'
O O 0.0106 0.0060 'International Tables Vol C Tables 4.2.6.8 and 6.1.1.4'
P P 0.1023 0.0942 'International Tables Vol C Tables 4.2.6.8 and 6.1.1.4'
Cl Cl 0.1484 0.1585 'International Tables Vol C Tables 4.2.6.8 and 6.1.1.4'
Ru Ru -1.2594 0.8363 'International Tables Vol C Tables 4.2.6.8 and 6.1.1.4'

loop_
_geom_angle_atom_site_label_1
_geom_angle_atom_site_label_2
_geom_angle_atom_site_label_3
_geom_angle
_geom_angle_publ_flag
C1 Ru1 C2 88.15(13) n
C1 Ru1 C3 92.46(11) n
C2 Ru1 C3 97.13(11) n
C1 Ru1 P1 89.86(9) n
C2 Ru1 P1 165.93(9) n
C3 Ru1 P1 96.87(7) n
C1 Ru1 Cl1 172.69(9) n
C2 Ru1 Cl1 85.46(9) n
C3 Ru1 Cl1 84.81(7) n
P1 Ru1 Cl1 97.20(3) n
C1 Ru1 Cl2 93.92(9) n
C2 Ru1 Cl2 82.72(9) n
C3 Ru1 Cl2 173.60(7) n
P1 Ru1 Cl2 83.52(3) n
Cl1 Ru1 Cl2 88.80(3) n
O1 C1 Ru1 175.8(3) n
O2 C2 Ru1 168.0(3) n
N7 C3 N4 103.4(2) no
N7 C3 Ru1 126.86(19) no
N4 C3 Ru1 129.61(19) no
C3 N4 C5 111.1(2) no
C3 N4 C11 127.5(2) no
C5 N4 C11 121.0(2) no
C6 C5 N4 106.7(2) no
C6 C5 H5 126.6 ?
N4 C5 H5 126.6 ?
C5 C6 N7 107.0(2) no
C5 C6 H6 126.5 ?
N7 C6 H6 126.5 ?
C3 N7 C6 111.7(2) no
C3 N7 C8 126.5(2) no
C6 N7 C8 121.7(2) no
N7 C8 C22 110.8(2) no
N7 C8 H8A 109.5 ?
C22 C8 H8A 109.5 ?
N7 C8 H8B 109.5 ?
C22 C8 H8B 109.5 ?
H8A C8 H8B 108.1 ?
C16 C11 C12 123.0(3) no
C16 C11 N4 119.6(3) no
C12 C11 N4 117.2(3) no
C13 C12 C11 117.7(4) no
C13 C12 C17 120.6(4) no
C11 C12 C17 121.8(3) no
C14 C13 C12 121.4(4) no
C14 C13 H13 119.3 ?
C12 C13 H13 119.3 ?
C13 C14 C15 119.1(3) no
C13 C14 C18 120.4(5) no
C15 C14 C18 120.4(5) no
C14 C15 C16 122.2(4) no
C14 C15 H15 118.9 ?
C16 C15 H15 118.9 ?
C11 C16 C15 116.4(3) no
C11 C16 C19 121.9(3) no
C15 C16 C19 121.5(3) no
C12 C17 H17A 109.5 ?
C12 C17 H17B 109.5 ?
H17A C17 H17B 109.5 ?
C12 C17 H17C 109.5 ?
H17A C17 H17C 109.5 ?
H17B C17 H17C 109.5 ?
C14 C18 H18A 109.5 ?
C14 C18 H18B 109.5 ?
H18A C18 H18B 109.5 ?
C14 C18 H18C 109.5 ?
H18A C18 H18C 109.5 ?
H18B C18 H18C 109.5 ?
C16 C19 H19A 109.5 ?
C16 C19 H19B 109.5 ?
H19A C19 H19B 109.5 ?
C16 C19 H19C 109.5 ?
H19A C19 H19C 109.5 ?
H19B C19 H19C 109.5 ?
C41 P1 C21 103.96(13) no
C41 P1 C31 103.84(13) no
C21 P1 C31 100.37(13) no
C41 P1 Ru1 111.28(9) no
C21 P1 Ru1 117.49(9) no
C31 P1 Ru1 118.04(9) no
C26 C21 C22 119.2(3) no
C26 C21 P1 123.3(2) no
C22 C21 P1 117.2(2) no
C23 C22 C21 119.2(3) no
C23 C22 C8 119.5(3) no
C21 C22 C8 121.3(2) no
C24 C23 C22 121.0(3) no
C24 C23 H23 119.5 ?
C22 C23 H23 119.5 ?
C24 C25 C26 120.2(3) no
C24 C25 H25 119.9 ?
C26 C25 H25 119.9 ?
C25 C24 C23 119.6(3) no
C25 C24 H24 120.2 ?
C23 C24 H24 120.2 ?
C25 C26 C21 120.7(3) no
C25 C26 H26 119.7 ?
C21 C26 H26 119.7 ?
C36 C31 C32 118.8(3) no
C36 C31 P1 121.3(2) no
C32 C31 P1 120.0(2) no
C33 C32 C31 120.8(3) no
C33 C32 H32 119.6 ?
C31 C32 H32 119.6 ?
C32 C33 C34 119.9(4) no
C32 C33 H33 120.1 ?
C34 C33 H33 120.1 ?
C35 C34 C33 120.1(3) no
C35 C34 H34 119.9 ?
C33 C34 H34 119.9 ?
C34 C35 C36 120.7(3) no
C34 C35 H35 119.7 ?
C36 C35 H35 119.7 ?
C31 C36 C35 119.7(3) no
C31 C36 H36 120.1 ?
C35 C36 H36 120.1 ?
C46 C41 C42 119.0(3) no
C46 C41 P1 120.8(2) no
C42 C41 P1 120.2(2) no
C43 C42 C41 120.4(3) no
C43 C42 H42 119.8 ?
C41 C42 H42 119.8 ?
C44 C43 C42 120.1(3) no
C44 C43 H43 119.9 ?
C42 C43 H43 119.9 ?
C45 C44 C43 120.3(3) no
C45 C44 H44 119.9 ?
C43 C44 H44 119.9 ?
C44 C45 C46 120.0(3) no
C44 C45 H45 120.0 ?
C46 C45 H45 120.0 ?
C41 C46 C45 120.2(3) no
C41 C46 H46 119.9 ?
C45 C46 H46 119.9 ?
Cl11 C51 Cl12 113.4(3) ?
Cl11 C51 H51B 108.9 ?
Cl12 C51 H51B 108.9 ?
Cl11 C51 H51A 108.9 ?
Cl12 C51 H51A 108.9 ?
H51B C51 H51A 107.7 ?

loop_
_geom_bond_atom_site_label_1
_geom_bond_atom_site_label_2
_geom_bond_distance
_geom_bond_publ_flag
Ru1 C1 1.849(3) n
Ru1 C2 1.934(3) n
Ru1 C3 2.071(3) n
Ru1 P1 2.4325(8) n
Ru1 Cl1 2.4515(7) n
Ru1 Cl2 2.4529(8) n
C1 O1 1.135(4) n
C2 O2 1.123(4) n
C3 N7 1.360(3) no
C3 N4 1.368(3) no
N4 C5 1.390(4) no
N4 C11 1.438(4) no
C5 C6 1.336(4) no
C5 H5 0.9500 ?
C6 N7 1.380(3) no
C6 H6 0.9500 ?
N7 C8 1.467(3) no
C8 C22 1.510(4) no
C8 H8A 0.9900 ?
C8 H8B 0.9900 ?
C11 C16 1.380(5) no
C11 C12 1.408(5) no
C12 C13 1.386(5) no
C12 C17 1.503(5) no
C13 C14 1.376(6) no
C13 H13 0.9500 ?
C14 C15 1.385(6) no
C14 C18 1.522(5) no
C15 C16 1.407(5) no
C15 H15 0.9500 ?
C16 C19 1.498(5) no
C17 H17A 0.9800 ?
C17 H17B 0.9800 ?
C17 H17C 0.9800 ?
C18 H18A 0.9800 ?
C18 H18B 0.9800 ?
C18 H18C 0.9800 ?
C19 H19A 0.9800 ?
C19 H19B 0.9800 ?
C19 H19C 0.9800 ?
P1 C41 1.826(3) no
P1 C21 1.832(3) no
P1 C31 1.833(3) no
C21 C26 1.392(4) no
C21 C22 1.398(4) no
C22 C23 1.391(4) no
C23 C24 1.384(5) no
C23 H23 0.9500 ?
C25 C24 1.377(5) no
C25 C26 1.383(4) no
C25 H25 0.9500 ?
C24 H24 0.9500 ?
C26 H26 0.9500 ?
C31 C36 1.385(4) no
C31 C32 1.393(4) no
C32 C33 1.376(5) no
C32 H32 0.9500 ?
C33 C34 1.376(6) no
C33 H33 0.9500 ?
C34 C35 1.363(6) no
C34 H34 0.9500 ?
C35 C36 1.393(4) no
C35 H35 0.9500 ?
C36 H36 0.9500 ?
C41 C46 1.388(4) no
C41 C42 1.390(4) no
C42 C43 1.385(4) no
C42 H42 0.9500 ?
C43 C44 1.381(5) no
C43 H43 0.9500 ?
C44 C45 1.369(5) no
C44 H44 0.9500 ?
C45 C46 1.401(4) no
C45 H45 0.9500 ?
C46 H46 0.9500 ?
C51 Cl11 1.733(6) ?
C51 Cl12 1.744(5) ?
C51 H51B 0.9900 ?
C51 H51A 0.9900 ?

loop_
_geom_torsion_atom_site_label_1
_geom_torsion_atom_site_label_2
_geom_torsion_atom_site_label_3
_geom_torsion_atom_site_label_4
_geom_torsion
C1 Ru1 C2 O2 77.2(14)
C3 Ru1 C2 O2 169.5(14)
P1 Ru1 C2 O2 -4.8(18)
Cl1 Ru1 C2 O2 -106.3(14)
Cl2 Ru1 C2 O2 -17.0(14)
C1 Ru1 C3 N7 -123.9(2)
C2 Ru1 C3 N7 147.6(2)
P1 Ru1 C3 N7 -33.8(2)
Cl1 Ru1 C3 N7 62.9(2)
C1 Ru1 C3 N4 61.6(2)
C2 Ru1 C3 N4 -26.9(3)
P1 Ru1 C3 N4 151.7(2)
Cl1 Ru1 C3 N4 -111.6(2)
N7 C3 N4 C5 0.0(3)
Ru1 C3 N4 C5 175.5(2)
N7 C3 N4 C11 -172.7(3)
Ru1 C3 N4 C11 2.7(4)
C3 N4 C5 C6 0.1(3)
C11 N4 C5 C6 173.4(3)
N4 C5 C6 N7 -0.2(3)
N4 C3 N7 C6 -0.1(3)
Ru1 C3 N7 C6 -175.79(19)
N4 C3 N7 C8 -176.3(2)
Ru1 C3 N7 C8 8.1(4)
C5 C6 N7 C3 0.2(3)
C5 C6 N7 C8 176.6(2)
C3 N7 C8 C22 83.6(3)
C6 N7 C8 C22 -92.2(3)
C3 N4 C11 C16 -97.6(3)
C5 N4 C11 C16 90.3(3)
C3 N4 C11 C12 87.2(4)
C5 N4 C11 C12 -84.9(3)
C16 C11 C12 C13 4.1(5)
N4 C11 C12 C13 179.1(3)
C16 C11 C12 C17 -176.7(3)
N4 C11 C12 C17 -1.7(4)
C11 C12 C13 C14 -0.2(5)
C17 C12 C13 C14 -179.4(4)
C12 C13 C14 C15 -2.8(6)
C12 C13 C14 C18 177.9(3)
C13 C14 C15 C16 2.1(6)
C18 C14 C15 C16 -178.6(3)
C12 C11 C16 C15 -4.7(5)
N4 C11 C16 C15 -179.6(3)
C12 C11 C16 C19 171.0(3)
N4 C11 C16 C19 -3.9(4)
C14 C15 C16 C11 1.5(5)
C14 C15 C16 C19 -174.2(3)
C1 Ru1 P1 C41 -44.83(14)
C2 Ru1 P1 C41 37.0(4)
C3 Ru1 P1 C41 -137.30(13)
Cl1 Ru1 P1 C41 137.09(11)
Cl2 Ru1 P1 C41 49.13(11)
C1 Ru1 P1 C21 74.80(14)
C2 Ru1 P1 C21 156.6(4)
C3 Ru1 P1 C21 -17.66(12)
Cl1 Ru1 P1 C21 -103.27(10)
Cl2 Ru1 P1 C21 168.76(10)
C1 Ru1 P1 C31 -164.73(13)
C2 Ru1 P1 C31 -82.9(4)
C3 Ru1 P1 C31 102.81(12)
Cl1 Ru1 P1 C31 17.20(10)
Cl2 Ru1 P1 C31 -70.76(10)
C41 P1 C21 C26 -6.8(3)
C31 P1 C21 C26 100.4(3)
Ru1 P1 C21 C26 -130.2(2)
C41 P1 C21 C22 179.6(2)
C31 P1 C21 C22 -73.2(2)
Ru1 P1 C21 C22 56.2(2)
C26 C21 C22 C23 -1.2(4)
P1 C21 C22 C23 172.7(2)
C26 C21 C22 C8 179.0(3)
P1 C21 C22 C8 -7.1(3)
N7 C8 C22 C23 94.5(3)
N7 C8 C22 C21 -85.7(3)
C21 C22 C23 C24 2.4(4)
C8 C22 C23 C24 -177.8(3)
C26 C25 C24 C23 -0.7(5)
C22 C23 C24 C25 -1.4(5)
C24 C25 C26 C21 1.9(5)
C22 C21 C26 C25 -0.9(4)
P1 C21 C26 C25 -174.4(2)
C41 P1 C31 C36 -96.4(3)
C21 P1 C31 C36 156.2(2)
Ru1 P1 C31 C36 27.3(3)
C41 P1 C31 C32 83.2(3)
C21 P1 C31 C32 -24.1(3)
Ru1 P1 C31 C32 -153.1(2)
C36 C31 C32 C33 -0.9(5)
P1 C31 C32 C33 179.5(3)
C31 C32 C33 C34 -0.6(6)
C32 C33 C34 C35 1.3(6)
C33 C34 C35 C36 -0.6(6)
C32 C31 C36 C35 1.6(5)
P1 C31 C36 C35 -178.8(2)
C34 C35 C36 C31 -0.9(5)
C21 P1 C41 C46 123.2(2)
C31 P1 C41 C46 18.6(3)
Ru1 P1 C41 C46 -109.4(2)
C21 P1 C41 C42 -57.6(3)
C31 P1 C41 C42 -162.3(2)
Ru1 P1 C41 C42 69.8(2)
C46 C41 C42 C43 -1.2(4)
P1 C41 C42 C43 179.7(2)
C41 C42 C43 C44 -0.1(5)
C42 C43 C44 C45 0.9(5)
C43 C44 C45 C46 -0.5(5)
C42 C41 C46 C45 1.5(4)
P1 C41 C46 C45 -179.3(2)
C44 C45 C46 C41 -0.7(5)
